data_4301184
loop_
_publ_author_name
'Daniel Fortin'
'S\'ebastien Cl\'ement'
'Karl Gagnon'
'Jean-Fran\,cois B\'erub\'e'
'Michael P. Stewart'
'William E. Geiger'
'Pierre D. Harvey'

_publ_section_title
;
Conjugated Organometallic Polymer Containing a Redox-Active Center
;
_journal_name_full 'Inorganic Chemistry'
_journal_page_first 446
_journal_page_last 454
_journal_paper_doi 10.1021/ic800857v
_journal_volume 48
_journal_year 2009
_chemical_formula_sum 'C41 H57 Cl Cu N3 O P2 Pt'
_chemical_formula_weight 963.92
_chemical_name_systematic
;
 ?
;
_space_group_IT_number 14
_symmetry_cell_setting monoclinic
_symmetry_space_group_name_Hall '-P 2ybc'
_symmetry_space_group_name_H-M 'P 1 21/c 1'
_atom_sites_solution_hydrogens geom
_atom_sites_solution_primary direct
_atom_sites_solution_secondary difmap
_audit_conform_dict_location ftp://ftp.iucr.org/pub/cif_core.dic
_audit_conform_dict_name cif_core.dic
_audit_conform_dict_version 2.3
_audit_creation_date 2007-02-19T15:24:22-00:00
_audit_creation_method 'WinGX routine CIF_UPDATE'
_cell_angle_alpha 90
_cell_angle_beta 112.30(4)
_cell_angle_gamma 90
_cell_formula_units_Z 4
_cell_length_a 20.436(10)
_cell_length_b 9.970(10)
_cell_length_c 21.602(10)
_cell_measurement_reflns_used 20
_cell_measurement_temperature 198(2)
_cell_measurement_theta_max 35
_cell_measurement_theta_min 30
_cell_volume 4072(5)
_computing_cell_refinement Difrac
_computing_data_collection Difrac
_computing_data_reduction NRCVAX
_computing_structure_refinement 'SHELXL-97 (Sheldrick, 1997)'
_diffrn_ambient_temperature 198(2)
_diffrn_measured_fraction_theta_full 0.842
_diffrn_measured_fraction_theta_max 0.842
_diffrn_measurement_device_type CAD4
_diffrn_measurement_method Omega
_diffrn_radiation_monochromator graphite
_diffrn_radiation_type CuK\a
_diffrn_radiation_wavelength 1.54176
_diffrn_reflns_av_R_equivalents 0
_diffrn_reflns_av_unetI/netI 0.1036
_diffrn_reflns_limit_h_max 22
_diffrn_reflns_limit_h_min -24
_diffrn_reflns_limit_k_max 12
_diffrn_reflns_limit_k_min 0
_diffrn_reflns_limit_l_max 26
_diffrn_reflns_limit_l_min 0
_diffrn_reflns_number 6572
_diffrn_reflns_theta_full 70.54
_diffrn_reflns_theta_max 70.54
_diffrn_reflns_theta_min 2.34
_diffrn_standards_decay_% 0
_diffrn_standards_interval_count 200
_diffrn_standards_number 1
_exptl_absorpt_coefficient_mu 8.587
_exptl_absorpt_correction_T_max 0.9911
_exptl_absorpt_correction_T_min 0.3247
_exptl_absorpt_correction_type empirical
_exptl_absorpt_process_details 'psi scan'
_exptl_crystal_colour Red
_exptl_crystal_density_diffrn 1.572
_exptl_crystal_density_method 'not measured'
_exptl_crystal_description Plate
_exptl_crystal_F_000 1944
_exptl_crystal_size_max 0.4
_exptl_crystal_size_mid 0.2
_exptl_crystal_size_min 0.15
_refine_diff_density_max 2.133
_refine_diff_density_min -2.373
_refine_diff_density_rms 0.198
_refine_ls_extinction_coef 0.00079(14)
_refine_ls_extinction_expression Fc^*^=kFc[1+0.001xFc^2^\l^3^/sin(2\q)]^-1/4^
_refine_ls_extinction_method SHELXL
_refine_ls_goodness_of_fit_ref 1.182
_refine_ls_hydrogen_treatment none
_refine_ls_matrix_type full
_refine_ls_number_parameters 398
_refine_ls_number_reflns 6572
_refine_ls_number_restraints 0
_refine_ls_restrained_S_all 1.182
_refine_ls_R_factor_all 0.2018
_refine_ls_R_factor_gt 0.1033
_refine_ls_shift/su_max 0
_refine_ls_shift/su_mean 0
_refine_ls_structure_factor_coef Fsqd
_refine_ls_weighting_details
; calc
 [0.00000+1.00000exp(3.00(sin\q/\l)^2^)]/
   [\s^2^(Fo^2^)+0.0400+0.0000*P+(0.1977P)^2^+0.0000sin\q/\l]
 where P = 0.10000Fo^2^ + 0.90000Fc^2^
;
_refine_ls_weighting_scheme calc
_refine_ls_wR_factor_gt 0.2596
_refine_ls_wR_factor_ref 0.327
_reflns_number_gt 2888
_reflns_number_total 6572
_reflns_threshold_expression >2sigma(I)
_cod_data_source_file ic800857v_si_001_5.cif
_cod_data_source_block ptethynil2
_cod_depositor_comments
;
The following automatic conversions were performed:
'_symmetry_cell_setting' value 'Monoclinic' changed to 'monoclinic'
according to '/home/saulius/struct/CIF-dictionaries/cif_core.dic'
dictionary named 'cif_core.dic' version 2.4.1 from
2010-06-29.

'_exptl_absorpt_correction_type' value 'Empirical' changed to
'empirical' according to
'/home/saulius/struct/CIF-dictionaries/cif_core.dic' dictionary named
'cif_core.dic' version 2.4.1 from 2010-06-29.

Automatic conversion script
Id: cif_fix_enum 1527 2010-12-29 10:47:43Z saulius 
;
_cod_original_sg_symbol_H-M 'P 21/c'
_cod_database_code 4301184

loop_
_symmetry_equiv_pos_as_xyz
'x, y, z'
'-x, y+1/2, -z+1/2'
'-x, -y, -z'
'x, -y-1/2, z-1/2'

loop_
_atom_site_label
_atom_site_type_symbol
_atom_site_fract_x
_atom_site_fract_y
_atom_site_fract_z
_atom_site_U_iso_or_equiv
_atom_site_adp_type
_atom_site_occupancy
_atom_site_symmetry_multiplicity
_atom_site_calc_flag
_atom_site_refinement_flags
_atom_site_disorder_assembly
_atom_site_disorder_group
Cl1 Cl 1.2361(3) 0.2808(5) 0.5976(2) 0.0706(11) Uani 1 1 d . . .
Cu1 Cu 1.23846(19) 0.1983(3) 0.50227(16) 0.0874(9) Uani 1 1 d . . .
C1 C 1.3004(13) 0.430(2) 0.2570(10) 0.089(7) Uani 1 1 d . . .
H1A H 1.3502 0.4101 0.2804 0.107 Uiso 1 1 calc R . .
H1B H 1.2812 0.367 0.2205 0.107 Uiso 1 1 calc R . .
C2 C 1.2920(10) 0.5841(19) 0.2265(9) 0.071(5) Uani 1 1 d . . .
H2A H 1.2471 0.6203 0.2227 0.107 Uiso 1 1 calc R . .
H2B H 1.2947 0.582 0.1831 0.107 Uiso 1 1 calc R . .
H2C H 1.3293 0.6395 0.2559 0.107 Uiso 1 1 calc R . .
C3 C 1.2744(11) 0.5632(16) 0.3688(8) 0.068(5) Uani 1 1 d . . .
H3A H 1.2655 0.6413 0.3399 0.081 Uiso 1 1 calc R . .
H3B H 1.2419 0.567 0.3917 0.081 Uiso 1 1 calc R . .
C4 C 1.3468(13) 0.5733(17) 0.4191(12) 0.105(9) Uani 1 1 d . . .
H4A H 1.3574 0.495 0.4471 0.157 Uiso 1 1 calc R . .
H4B H 1.3507 0.6517 0.4461 0.157 Uiso 1 1 calc R . .
H4C H 1.3796 0.5797 0.3971 0.157 Uiso 1 1 calc R . .
C5 C 1.1600(9) 0.427(2) 0.2608(12) 0.088(5) Uani 1 1 d . . .
H5A H 1.1328 0.4372 0.2889 0.106 Uiso 1 1 calc R . .
H5B H 1.1541 0.509 0.2349 0.106 Uiso 1 1 calc R . .
C6 C 1.1304(9) 0.318(2) 0.2152(12) 0.088(5) Uani 1 1 d . . .
H6A H 1.1542 0.3111 0.1846 0.132 Uiso 1 1 calc R . .
H6B H 1.081 0.334 0.1906 0.132 Uiso 1 1 calc R . .
H6C H 1.1363 0.2358 0.2399 0.132 Uiso 1 1 calc R . .
C7 C 1.3785(15) -0.050(2) 0.3938(9) 0.096(8) Uani 1 1 d . . .
H7A H 1.3957 -0.038 0.4419 0.115 Uiso 1 1 calc R . .
H7B H 1.3365 -0.1059 0.3803 0.115 Uiso 1 1 calc R . .
C8 C 1.4362(17) -0.120(2) 0.3745(14) 0.119(11) Uani 1 1 d . . .
H8A H 1.4155 -0.1518 0.3292 0.178 Uiso 1 1 calc R . .
H8B H 1.4555 -0.1948 0.404 0.178 Uiso 1 1 calc R . .
H8C H 1.4732 -0.0574 0.3785 0.178 Uiso 1 1 calc R . .
C9 C 1.4324(11) 0.201(2) 0.3668(8) 0.073(6) Uani 1 1 d . . .
H9A H 1.46 0.1504 0.3471 0.088 Uiso 1 1 calc R . .
H9B H 1.4198 0.2851 0.3422 0.088 Uiso 1 1 calc R . .
C10 C 1.4808(19) 0.236(3) 0.4373(14) 0.139(12) Uani 1 1 d . . .
H10A H 1.453 0.2617 0.4626 0.209 Uiso 1 1 calc R . .
H10B H 1.5111 0.3088 0.4364 0.209 Uiso 1 1 calc R . .
H10C H 1.509 0.1591 0.4578 0.209 Uiso 1 1 calc R . .
C11 C 1.3181(11) 0.067(2) 0.2622(9) 0.077(6) Uani 1 1 d . . .
H11A H 1.3051 0.1482 0.2357 0.093 Uiso 1 1 calc R . .
H11B H 1.355 0.0234 0.2515 0.093 Uiso 1 1 calc R . .
C12 C 1.2554(14) -0.023(2) 0.2407(15) 0.136(12) Uani 1 1 d . . .
H12A H 1.2703 -0.1133 0.2549 0.204 Uiso 1 1 calc R . .
H12B H 1.2325 -0.021 0.1928 0.204 Uiso 1 1 calc R . .
H12C H 1.223 0.0063 0.2604 0.204 Uiso 1 1 calc R . .
C13 C 1.2786(12) 0.0745(18) 0.4504(8) 0.073(3) Uani 1 1 d . . .
C14 C 1.2943(12) 0.0011(18) 0.4985(9) 0.073(3) Uani 1 1 d . . .
C15 C 1.3026(9) -0.1102(17) 0.5369(9) 0.0666(18) Uani 1 1 d . . .
C16 C 1.3632(10) -0.1454(17) 0.5936(9) 0.0666(18) Uani 1 1 d . . .
H16 H 1.3991 -0.0816 0.6075 0.08 Uiso 1 1 calc R . .
C17 C 1.3755(10) -0.2565(16) 0.6291(10) 0.0666(18) Uani 1 1 d . . .
H17 H 1.4164 -0.2661 0.6673 0.08 Uiso 1 1 calc R . .
C18 C 1.3257(9) -0.3594(17) 0.6078(9) 0.0666(18) Uani 1 1 d . . .
H18 H 1.333 -0.4384 0.6324 0.08 Uiso 1 1 calc R . .
C19 C 1.2644(9) -0.3443(18) 0.5492(9) 0.0666(18) Uani 1 1 d . . .
H19 H 1.233 -0.415 0.5322 0.08 Uiso 1 1 calc R . .
C20 C 1.2527(9) -0.2201(17) 0.5181(9) 0.0666(18) Uani 1 1 d . . .
C21 C 1.1457(11) -0.1278(18) 0.4416(9) 0.072(5) Uani 1 1 d . . .
C22 C 1.1237(11) -0.042(2) 0.4820(8) 0.078(6) Uani 1 1 d . . .
C23 C 1.0792(9) 0.0553(17) 0.4576(10) 0.064(4) Uani 1 1 d . . .
C24 C 1.0468(10) 0.0900(19) 0.3867(9) 0.075(6) Uani 1 1 d . . .
C25 C 1.0595(13) -0.029(2) 0.3413(10) 0.081(6) Uani 1 1 d . . .
C26 C 1.1038(13) -0.1218(18) 0.3700(9) 0.086(7) Uani 1 1 d . . .
C27 C 1.1523(10) -0.085(3) 0.5585(9) 0.088(7) Uani 1 1 d . . .
H27A H 1.1974 -0.0434 0.5819 0.132 Uiso 1 1 calc R . .
H27B H 1.1572 -0.1804 0.5618 0.132 Uiso 1 1 calc R . .
H27C H 1.1195 -0.0561 0.578 0.132 Uiso 1 1 calc R . .
C28 C 1.0520(12) 0.1467(16) 0.4997(12) 0.092(7) Uani 1 1 d . . .
H28A H 1.0455 0.0951 0.5344 0.138 Uiso 1 1 calc R . .
H28B H 1.0077 0.1855 0.4716 0.138 Uiso 1 1 calc R . .
H28C H 1.0857 0.2168 0.5193 0.138 Uiso 1 1 calc R . .
C29 C 1.0151(11) 0.001(2) 0.2655(8) 0.078(6) Uani 1 1 d . . .
H29A H 1.0407 0.0623 0.2487 0.117 Uiso 1 1 calc R . .
H29B H 0.9707 0.0404 0.261 0.117 Uiso 1 1 calc R . .
H29C H 1.0068 -0.0809 0.2403 0.117 Uiso 1 1 calc R . .
C30 C 1.1153(11) -0.2225(18) 0.3220(12) 0.089(7) Uani 1 1 d . . .
H30A H 1.0749 -0.2221 0.2805 0.133 Uiso 1 1 calc R . .
H30B H 1.1213 -0.3106 0.3413 0.133 Uiso 1 1 calc R . .
H30C H 1.1567 -0.1982 0.3138 0.133 Uiso 1 1 calc R . .
C31 C 1.0143(14) 0.311(2) 0.3853(11) 0.089(8) Uani 1 1 d . . .
C32 C 0.9472(12) 0.371(3) 0.3778(8) 0.089(7) Uani 1 1 d . . .
H32 H 0.9058 0.3215 0.359 0.106 Uiso 1 1 calc R . .
C33 C 0.9444(10) 0.5049(15) 0.3988(7) 0.064(5) Uani 1 1 d . . .
H33 H 0.9023 0.5461 0.3956 0.077 Uiso 1 1 calc R . .
C34 C 1.0066(14) 0.567(3) 0.4236(9) 0.093(7) Uani 1 1 d . . .
H34 H 1.0063 0.6544 0.4386 0.112 Uiso 1 1 calc R . .
C35 C 1.0695(9) 0.5181(16) 0.4295(9) 0.056(4) Uani 1 1 d . . .
H35 H 1.1091 0.573 0.4467 0.068 Uiso 1 1 calc R . .
C36 C 1.0776(13) 0.3905(17) 0.4111(8) 0.074(6) Uani 1 1 d . . .
C37 C 1.1441(12) 0.3287(19) 0.4103(9) 0.073(3) Uani 1 1 d . . .
C38 C 1.1944(12) 0.2874(18) 0.4021(9) 0.073(3) Uani 1 1 d . . .
N1 N 1.1960(8) -0.2214(16) 0.4543(8) 0.073(4) Uani 1 1 d . . .
N2 N 1.0187(9) 0.1883(12) 0.3574(7) 0.067(4) Uani 1 1 d . . .
P1 P 1.2538(3) 0.4114(5) 0.3153(2) 0.0755(14) Uani 1 1 d . . .
P2 P 1.3562(3) 0.1157(6) 0.3513(3) 0.0762(13) Uani 1 1 d . . .
Pt1 Pt 1.27377(5) 0.22287(8) 0.38219(4) 0.0708(4) Uani 1 1 d . . .
C39 C 0.5768(16) 0.7816(19) 0.3311(14) 0.103(5) Uani 1 1 d . . .
H39 H 0.6089 0.8381 0.3622 0.124 Uiso 1 1 calc R . .
C40 C 0.5067(14) 0.5679(18) 0.3060(12) 0.103(5) Uani 1 1 d . . .
H40A H 0.4917 0.5047 0.3314 0.155 Uiso 1 1 calc R . .
H40B H 0.5291 0.5209 0.2805 0.155 Uiso 1 1 calc R . .
H40C H 0.4664 0.6161 0.2761 0.155 Uiso 1 1 calc R . .
C41 C 0.5814(15) 0.6390(19) 0.4233(12) 0.103(5) Uani 1 1 d . . .
H41A H 0.6084 0.7147 0.447 0.155 Uiso 1 1 calc R . .
H41B H 0.6104 0.56 0.4347 0.155 Uiso 1 1 calc R . .
H41C H 0.5413 0.6266 0.4357 0.155 Uiso 1 1 calc R . .
N3 N 0.5571(12) 0.6627(16) 0.3516(9) 0.101(7) Uani 1 1 d . . .
O1 O 0.5515(11) 0.8134(16) 0.2708(7) 0.108(6) Uani 1 1 d . . .

loop_
_atom_site_aniso_label
_atom_site_aniso_U_11
_atom_site_aniso_U_22
_atom_site_aniso_U_33
_atom_site_aniso_U_23
_atom_site_aniso_U_13
_atom_site_aniso_U_12
Cl1 0.085(3) 0.065(2) 0.058(2) -0.0015(18) 0.0231(19) -0.001(2)
Cu1 0.088(2) 0.087(2) 0.0861(19) -0.0025(15) 0.0313(16) -0.0028(17)
C1 0.108(18) 0.096(16) 0.066(11) -0.003(10) 0.037(11) -0.035(13)
C2 0.066(11) 0.071(11) 0.063(10) 0.021(8) 0.009(8) -0.005(9)
C3 0.109(15) 0.047(9) 0.065(10) -0.029(7) 0.052(10) -0.039(9)
C4 0.13(2) 0.031(8) 0.14(2) 0.020(10) 0.030(15) -0.039(11)
C5 0.038(6) 0.073(9) 0.138(13) -0.014(8) 0.017(7) 0.037(6)
C6 0.038(6) 0.073(9) 0.138(13) -0.014(8) 0.017(7) 0.037(6)
C7 0.15(2) 0.063(11) 0.051(9) 0.022(8) 0.015(11) 0.019(13)
C8 0.20(3) 0.069(14) 0.14(2) 0.026(14) 0.13(2) 0.061(17)
C9 0.091(13) 0.084(13) 0.045(8) -0.019(8) 0.025(8) -0.050(11)
C10 0.12(2) 0.17(3) 0.096(19) -0.038(18) 0.008(16) 0.00(2)
C11 0.077(13) 0.069(11) 0.067(10) 0.019(8) 0.007(9) 0.028(10)
C12 0.11(2) 0.069(14) 0.21(3) -0.088(17) 0.04(2) -0.052(15)
C13 0.104(8) 0.051(5) 0.063(5) 0.018(4) 0.030(5) 0.022(5)
C14 0.104(8) 0.051(5) 0.063(5) 0.018(4) 0.030(5) 0.022(5)
C15 0.056(4) 0.050(4) 0.084(5) -0.001(3) 0.016(3) 0.013(3)
C16 0.056(4) 0.050(4) 0.084(5) -0.001(3) 0.016(3) 0.013(3)
C17 0.056(4) 0.050(4) 0.084(5) -0.001(3) 0.016(3) 0.013(3)
C18 0.056(4) 0.050(4) 0.084(5) -0.001(3) 0.016(3) 0.013(3)
C19 0.056(4) 0.050(4) 0.084(5) -0.001(3) 0.016(3) 0.013(3)
C20 0.056(4) 0.050(4) 0.084(5) -0.001(3) 0.016(3) 0.013(3)
C21 0.088(14) 0.053(10) 0.079(11) -0.010(8) 0.036(10) -0.041(10)
C22 0.077(13) 0.103(16) 0.048(9) 0.018(9) 0.018(8) 0.003(12)
C23 0.051(10) 0.047(9) 0.096(12) 0.004(8) 0.030(9) -0.015(8)
C24 0.065(11) 0.077(12) 0.065(10) 0.048(9) 0.004(8) -0.010(9)
C25 0.108(17) 0.056(11) 0.092(13) -0.015(10) 0.052(12) -0.025(11)
C26 0.128(19) 0.048(10) 0.065(10) 0.006(8) 0.019(11) 0.045(11)
C27 0.056(11) 0.14(2) 0.063(10) 0.036(11) 0.012(8) 0.018(12)
C28 0.099(17) 0.025(8) 0.151(19) -0.018(9) 0.045(14) -0.005(9)
C29 0.082(14) 0.071(12) 0.063(11) 0.012(8) 0.008(9) 0.005(10)
C30 0.070(12) 0.049(10) 0.134(18) 0.005(10) 0.023(11) -0.043(10)
C31 0.14(2) 0.061(12) 0.100(14) 0.056(11) 0.087(15) 0.039(13)
C32 0.097(16) 0.14(2) 0.033(8) -0.007(10) 0.031(9) -0.012(14)
C33 0.080(12) 0.046(8) 0.042(8) 0.000(6) -0.005(7) 0.012(8)
C34 0.12(2) 0.105(17) 0.046(9) 0.013(10) 0.019(11) -0.004(15)
C35 0.046(9) 0.049(9) 0.088(11) 0.003(8) 0.040(8) 0.006(7)
C36 0.123(18) 0.042(8) 0.056(9) 0.013(7) 0.033(10) -0.010(10)
C37 0.104(8) 0.051(5) 0.063(5) 0.018(4) 0.030(5) 0.022(5)
C38 0.104(8) 0.051(5) 0.063(5) 0.018(4) 0.030(5) 0.022(5)
N1 0.058(9) 0.061(9) 0.078(9) 0.001(7) 0.002(7) -0.013(8)
N2 0.100(12) 0.033(6) 0.067(8) 0.032(6) 0.031(8) 0.011(7)
P1 0.101(4) 0.064(3) 0.060(3) -0.006(2) 0.029(3) 0.009(3)
P2 0.079(3) 0.079(3) 0.071(3) 0.008(2) 0.029(2) 0.008(3)
Pt1 0.0771(6) 0.0614(5) 0.0702(5) 0.0039(4) 0.0238(4) 0.0033(4)
C39 0.141(14) 0.040(6) 0.128(11) -0.014(6) 0.050(9) 0.039(7)
C40 0.141(14) 0.040(6) 0.128(11) -0.014(6) 0.050(9) 0.039(7)
C41 0.141(14) 0.040(6) 0.128(11) -0.014(6) 0.050(9) 0.039(7)
N3 0.157(19) 0.047(8) 0.094(11) -0.014(8) 0.043(11) 0.065(11)
O1 0.153(16) 0.089(10) 0.078(9) 0.040(8) 0.042(9) 0.065(11)

loop_
_atom_type_symbol
_atom_type_description
_atom_type_scat_dispersion_real
_atom_type_scat_dispersion_imag
_atom_type_scat_source
C C 0.0181 0.0091 'International Tables Vol C Tables 4.2.6.8 and 6.1.1.4'
H H 0 0 'International Tables Vol C Tables 4.2.6.8 and 6.1.1.4'
Cl Cl 0.3639 0.7018 'International Tables Vol C Tables 4.2.6.8 and 6.1.1.4'
Cu Cu -1.9646 0.5888 'International Tables Vol C Tables 4.2.6.8 and 6.1.1.4'
N N 0.0311 0.018 'International Tables Vol C Tables 4.2.6.8 and 6.1.1.4'
O O 0.0492 0.0322 'International Tables Vol C Tables 4.2.6.8 and 6.1.1.4'
P P 0.2955 0.4335 'International Tables Vol C Tables 4.2.6.8 and 6.1.1.4'
Pt Pt -4.5932 6.9264 'International Tables Vol C Tables 4.2.6.8 and 6.1.1.4'

loop_
_geom_angle_atom_site_label_1
_geom_angle_atom_site_label_2
_geom_angle_atom_site_label_3
_geom_angle
_geom_angle_site_symmetry_1
_geom_angle_site_symmetry_3
_geom_angle_publ_flag
C13 Cu1 C38 78.6(7) . . ?
C13 Cu1 Cl1 152.1(5) . . ?
C38 Cu1 Cl1 128.0(6) . . ?
C13 Cu1 C14 31.8(6) . . ?
C38 Cu1 C14 109.6(7) . . ?
Cl1 Cu1 C14 122.3(5) . . ?
C13 Cu1 C37 103.0(7) . . ?
C38 Cu1 C37 27.7(7) . . ?
Cl1 Cu1 C37 104.9(5) . . ?
C14 Cu1 C37 130.7(7) . . ?
C13 Cu1 Pt1 44.3(5) . . ?
C38 Cu1 Pt1 41.0(6) . . ?
Cl1 Cu1 Pt1 151.2(2) . . ?
C14 Cu1 Pt1 75.4(5) . . ?
C37 Cu1 Pt1 68.7(5) . . ?
C2 C1 P1 111.3(16) . . ?
C4 C3 P1 116.4(15) . . ?
C6 C5 P1 116.0(12) . . ?
C8 C7 P2 109.6(16) . . ?
C10 C9 P2 121.0(19) . . ?
C12 C11 P2 117.2(18) . . ?
C14 C13 Cu1 85.7(14) . . ?
C14 C13 Pt1 166(2) . . ?
Cu1 C13 Pt1 92.2(7) . . ?
C13 C14 C15 162(2) . . ?
C13 C14 Cu1 62.5(12) . . ?
C15 C14 Cu1 128.9(15) . . ?
C14 C15 C16 126.7(19) . . ?
C14 C15 C20 122.4(17) . . ?
C16 C15 C20 110.4(16) . . ?
C17 C16 C15 128.6(19) . . ?
C16 C17 C18 118.2(17) . . ?
C17 C18 C19 120.4(17) . . ?
C20 C19 C18 117.5(17) . . ?
C19 C20 N1 112.8(16) . . ?
C19 C20 C15 124.5(16) . . ?
N1 C20 C15 120.5(16) . . ?
N1 C21 C22 134.2(18) . . ?
N1 C21 C26 110.1(17) . . ?
C22 C21 C26 115.6(19) . . ?
C23 C22 C21 122.7(17) . . ?
C23 C22 C27 123(2) . . ?
C21 C22 C27 113.6(19) . . ?
C22 C23 C24 125.0(19) . . ?
C22 C23 C28 124.0(19) . . ?
C24 C23 C28 111.0(18) . . ?
N2 C24 C23 134(2) . . ?
N2 C24 C25 116.0(17) . . ?
C23 C24 C25 110.3(16) . . ?
C26 C25 C29 132.0(19) . . ?
C26 C25 C24 118.8(18) . . ?
C29 C25 C24 109.0(17) . . ?
C25 C26 C21 124.7(18) . . ?
C25 C26 C30 114.1(18) . . ?
C21 C26 C30 121.0(17) . . ?
N2 C31 C36 117.4(19) . . ?
N2 C31 C32 122(2) . . ?
C36 C31 C32 119(2) . . ?
C33 C32 C31 120(2) . . ?
C34 C33 C32 115(2) . . ?
C33 C34 C35 127(2) . . ?
C34 C35 C36 122(2) . . ?
C35 C36 C31 116(2) . . ?
C35 C36 C37 126.8(19) . . ?
C31 C36 C37 117.0(18) . . ?
C38 C37 C36 171.7(18) . . ?
C38 C37 Cu1 59.6(11) . . ?
C36 C37 Cu1 128.7(12) . . ?
C37 C38 Pt1 176.1(16) . . ?
C37 C38 Cu1 92.7(14) . . ?
Pt1 C38 Cu1 91.1(8) . . ?
C21 N1 C20 118.2(16) . . ?
C24 N2 C31 126.4(18) . . ?
C5 P1 C3 105.4(9) . . ?
C5 P1 C1 103.7(11) . . ?
C3 P1 C1 106.6(9) . . ?
C5 P1 Pt1 111.4(8) . . ?
C3 P1 Pt1 109.3(6) . . ?
C1 P1 Pt1 119.5(8) . . ?
C9 P2 C11 109.3(9) . . ?
C9 P2 C7 108.4(12) . . ?
C11 P2 C7 101.9(9) . . ?
C9 P2 Pt1 115.4(8) . . ?
C11 P2 Pt1 111.1(7) . . ?
C7 P2 Pt1 109.9(9) . . ?
C38 Pt1 C13 84.1(8) . . ?
C38 Pt1 P2 170.4(6) . . ?
C13 Pt1 P2 91.8(6) . . ?
C38 Pt1 P1 84.5(5) . . ?
C13 Pt1 P1 168.2(6) . . ?
P2 Pt1 P1 99.9(2) . . ?
C38 Pt1 Cu1 47.9(5) . . ?
C13 Pt1 Cu1 43.5(5) . . ?
P2 Pt1 Cu1 131.79(15) . . ?
P1 Pt1 Cu1 124.93(15) . . ?
O1 C39 N3 120(2) . . ?
C39 N3 C41 117(2) . . ?
C39 N3 C40 124(2) . . ?
C41 N3 C40 119(2) . . ?

loop_
_geom_bond_atom_site_label_1
_geom_bond_atom_site_label_2
_geom_bond_distance
_geom_bond_site_symmetry_2
_geom_bond_publ_flag
Cl1 Cu1 2.234(6) . ?
Cu1 C13 2.037(19) . ?
Cu1 C38 2.192(17) . ?
Cu1 C14 2.290(18) . ?
Cu1 C37 2.539(18) . ?
Cu1 Pt1 2.955(4) . ?
C1 C2 1.65(3) . ?
C1 P1 1.85(2) . ?
C3 C4 1.47(3) . ?
C3 P1 1.853(14) . ?
C5 C6 1.44(3) . ?
C5 P1 1.836(18) . ?
C7 C8 1.56(3) . ?
C7 P2 1.862(18) . ?
C9 C10 1.51(3) . ?
C9 P2 1.695(18) . ?
C11 C12 1.49(3) . ?
C11 P2 1.847(19) . ?
C13 C14 1.21(2) . ?
C13 Pt1 2.064(16) . ?
C14 C15 1.36(2) . ?
C15 C16 1.42(2) . ?
C15 C20 1.45(3) . ?
C16 C17 1.32(2) . ?
C17 C18 1.39(3) . ?
C18 C19 1.41(2) . ?
C19 C20 1.39(2) . ?
C20 N1 1.42(2) . ?
C21 N1 1.34(3) . ?
C21 C22 1.42(3) . ?
C21 C26 1.46(3) . ?
C22 C23 1.29(3) . ?
C22 C27 1.59(2) . ?
C23 C24 1.46(2) . ?
C23 C28 1.53(3) . ?
C24 N2 1.19(2) . ?
C24 C25 1.63(3) . ?
C25 C26 1.27(3) . ?
C25 C29 1.57(3) . ?
C26 C30 1.53(3) . ?
C31 N2 1.38(3) . ?
C31 C36 1.44(3) . ?
C31 C32 1.45(3) . ?
C32 C33 1.42(3) . ?
C33 C34 1.33(3) . ?
C34 C35 1.34(3) . ?
C35 C36 1.36(2) . ?
C36 C37 1.50(3) . ?
C37 C38 1.18(3) . ?
C38 Pt1 1.94(2) . ?
P1 Pt1 2.311(5) . ?
P2 Pt1 2.297(6) . ?
C39 O1 1.25(3) . ?
C39 N3 1.38(3) . ?
C40 N3 1.47(3) . ?
C41 N3 1.46(3) . ?

loop_
_geom_torsion_atom_site_label_1
_geom_torsion_atom_site_label_2
_geom_torsion_atom_site_label_3
_geom_torsion_atom_site_label_4
_geom_torsion
_geom_torsion_site_symmetry_1
_geom_torsion_site_symmetry_2
_geom_torsion_site_symmetry_3
_geom_torsion_site_symmetry_4
_geom_torsion_publ_flag
C38 Cu1 C13 C14 -167.3(17) . . . . ?
Cl1 Cu1 C13 C14 28(2) . . . . ?
C37 Cu1 C13 C14 -154.0(15) . . . . ?
Pt1 Cu1 C13 C14 166(2) . . . . ?
C38 Cu1 C13 Pt1 26.3(8) . . . . ?
Cl1 Cu1 C13 Pt1 -138.1(8) . . . . ?
C14 Cu1 C13 Pt1 -166(2) . . . . ?
C37 Cu1 C13 Pt1 39.6(9) . . . . ?
Cu1 C13 C14 C15 133(8) . . . . ?
Pt1 C13 C14 C15 -145(6) . . . . ?
Pt1 C13 C14 Cu1 82(7) . . . . ?
C38 Cu1 C14 C13 13.3(18) . . . . ?
Cl1 Cu1 C14 C13 -164.8(14) . . . . ?
C37 Cu1 C14 C13 34(2) . . . . ?
Pt1 Cu1 C14 C13 -9.7(14) . . . . ?
C13 Cu1 C14 C15 -163(3) . . . . ?
C38 Cu1 C14 C15 -149.8(19) . . . . ?
Cl1 Cu1 C14 C15 32(2) . . . . ?
C37 Cu1 C14 C15 -128.7(18) . . . . ?
Pt1 Cu1 C14 C15 -173(2) . . . . ?
C13 C14 C15 C16 138(7) . . . . ?
Cu1 C14 C15 C16 -98(2) . . . . ?
C13 C14 C15 C20 -33(9) . . . . ?
Cu1 C14 C15 C20 91(2) . . . . ?
C14 C15 C16 C17 -174(2) . . . . ?
C20 C15 C16 C17 -3(3) . . . . ?
C15 C16 C17 C18 4(3) . . . . ?
C16 C17 C18 C19 1(3) . . . . ?
C17 C18 C19 C20 -6(3) . . . . ?
C18 C19 C20 N1 170.7(17) . . . . ?
C18 C19 C20 C15 7(3) . . . . ?
C14 C15 C20 C19 168.7(19) . . . . ?
C16 C15 C20 C19 -3(3) . . . . ?
C14 C15 C20 N1 6(3) . . . . ?
C16 C15 C20 N1 -165.1(17) . . . . ?
N1 C21 C22 C23 170.1(19) . . . . ?
C26 C21 C22 C23 -14(3) . . . . ?
N1 C21 C22 C27 -16(3) . . . . ?
C26 C21 C22 C27 160.3(18) . . . . ?
C21 C22 C23 C24 -1(3) . . . . ?
C27 C22 C23 C24 -174.1(18) . . . . ?
C21 C22 C23 C28 177.4(18) . . . . ?
C27 C22 C23 C28 4(3) . . . . ?
C22 C23 C24 N2 -160(2) . . . . ?
C28 C23 C24 N2 21(3) . . . . ?
C22 C23 C24 C25 13(2) . . . . ?
C28 C23 C24 C25 -165.2(15) . . . . ?
N2 C24 C25 C26 163(2) . . . . ?
C23 C24 C25 C26 -12(3) . . . . ?
N2 C24 C25 C29 -13(2) . . . . ?
C23 C24 C25 C29 171.9(15) . . . . ?
C29 C25 C26 C21 174(2) . . . . ?
C24 C25 C26 C21 -1(4) . . . . ?
C29 C25 C26 C30 -1(4) . . . . ?
C24 C25 C26 C30 -175.7(17) . . . . ?
N1 C21 C26 C25 -168(2) . . . . ?
C22 C21 C26 C25 14(3) . . . . ?
N1 C21 C26 C30 6(3) . . . . ?
C22 C21 C26 C30 -171.5(19) . . . . ?
N2 C31 C32 C33 -170.8(14) . . . . ?
C36 C31 C32 C33 -3(2) . . . . ?
C31 C32 C33 C34 1(2) . . . . ?
C32 C33 C34 C35 1(3) . . . . ?
C33 C34 C35 C36 -2(3) . . . . ?
C34 C35 C36 C31 -1(3) . . . . ?
C34 C35 C36 C37 174.9(16) . . . . ?
N2 C31 C36 C35 170.9(14) . . . . ?
C32 C31 C36 C35 3(2) . . . . ?
N2 C31 C36 C37 -5(2) . . . . ?
C32 C31 C36 C37 -173.0(14) . . . . ?
C35 C36 C37 C38 -83(17) . . . . ?
C31 C36 C37 C38 92(17) . . . . ?
C35 C36 C37 Cu1 91(2) . . . . ?
C31 C36 C37 Cu1 -93(2) . . . . ?
C13 Cu1 C37 C38 -29.0(18) . . . . ?
Cl1 Cu1 C37 C38 149.9(15) . . . . ?
C14 Cu1 C37 C38 -47(2) . . . . ?
Pt1 Cu1 C37 C38 -0.5(14) . . . . ?
C13 Cu1 C37 C36 152.0(18) . . . . ?
C38 Cu1 C37 C36 -179(3) . . . . ?
Cl1 Cu1 C37 C36 -29.2(19) . . . . ?
C14 Cu1 C37 C36 134.2(17) . . . . ?
Pt1 Cu1 C37 C36 -179.5(19) . . . . ?
C36 C37 C38 Pt1 -2E1(4) . . . . ?
Cu1 C37 C38 Pt1 17E1(3) . . . . ?
C36 C37 C38 Cu1 175(16) . . . . ?
C13 Cu1 C38 C37 151.2(18) . . . . ?
Cl1 Cu1 C38 C37 -38.0(19) . . . . ?
C14 Cu1 C38 C37 144.1(16) . . . . ?
Pt1 Cu1 C38 C37 179(2) . . . . ?
C13 Cu1 C38 Pt1 -28.1(8) . . . . ?
Cl1 Cu1 C38 Pt1 142.7(4) . . . . ?
C14 Cu1 C38 Pt1 -35.2(10) . . . . ?
C37 Cu1 C38 Pt1 -179(2) . . . . ?
C22 C21 N1 C20 -19(3) . . . . ?
C26 C21 N1 C20 164.7(18) . . . . ?
C19 C20 N1 C21 129.5(18) . . . . ?
C15 C20 N1 C21 -66(2) . . . . ?
C23 C24 N2 C31 7(4) . . . . ?
C25 C24 N2 C31 -166.8(19) . . . . ?
C36 C31 N2 C24 73(2) . . . . ?
C32 C31 N2 C24 -119(2) . . . . ?
C6 C5 P1 C3 -178.3(19) . . . . ?
C6 C5 P1 C1 70(2) . . . . ?
C6 C5 P1 Pt1 -60(2) . . . . ?
C4 C3 P1 C5 178.2(15) . . . . ?
C4 C3 P1 C1 -72.1(17) . . . . ?
C4 C3 P1 Pt1 58.4(15) . . . . ?
C2 C1 P1 C5 67.5(15) . . . . ?
C2 C1 P1 C3 -43.5(16) . . . . ?
C2 C1 P1 Pt1 -167.8(10) . . . . ?
C10 C9 P2 C11 -171(2) . . . . ?
C10 C9 P2 C7 -60(2) . . . . ?
C10 C9 P2 Pt1 63(2) . . . . ?
C12 C11 P2 C9 173.0(18) . . . . ?
C12 C11 P2 C7 58(2) . . . . ?
C12 C11 P2 Pt1 -58.6(18) . . . . ?
C8 C7 P2 C9 -51(2) . . . . ?
C8 C7 P2 C11 64(2) . . . . ?
C8 C7 P2 Pt1 -178.1(16) . . . . ?
C37 C38 Pt1 C13 -14E1(3) . . . . ?
Cu1 C38 Pt1 C13 27.3(8) . . . . ?
C37 C38 Pt1 P2 -8E1(3) . . . . ?
Cu1 C38 Pt1 P2 92(3) . . . . ?
C37 C38 Pt1 P1 4E1(3) . . . . ?
Cu1 C38 Pt1 P1 -149.6(6) . . . . ?
C37 C38 Pt1 Cu1 -17E1(3) . . . . ?
C14 C13 Pt1 C38 -110(8) . . . . ?
Cu1 C13 Pt1 C38 -29.5(9) . . . . ?
C14 C13 Pt1 P2 78(8) . . . . ?
Cu1 C13 Pt1 P2 159.1(7) . . . . ?
C14 C13 Pt1 P1 -95(8) . . . . ?
Cu1 C13 Pt1 P1 -14(4) . . . . ?
C14 C13 Pt1 Cu1 -81(7) . . . . ?
C9 P2 Pt1 C38 178(3) . . . . ?
C11 P2 Pt1 C38 53(3) . . . . ?
C7 P2 Pt1 C38 -59(3) . . . . ?
C9 P2 Pt1 C13 -117.4(9) . . . . ?
C11 P2 Pt1 C13 117.5(9) . . . . ?
C7 P2 Pt1 C13 5.5(10) . . . . ?
C9 P2 Pt1 P1 61.1(7) . . . . ?
C11 P2 Pt1 P1 -63.9(8) . . . . ?
C7 P2 Pt1 P1 -175.9(8) . . . . ?
C9 P2 Pt1 Cu1 -98.2(7) . . . . ?
C11 P2 Pt1 Cu1 136.8(7) . . . . ?
C7 P2 Pt1 Cu1 24.8(8) . . . . ?
C5 P1 Pt1 C38 -48.9(9) . . . . ?
C3 P1 Pt1 C38 67.1(9) . . . . ?
C1 P1 Pt1 C38 -169.9(10) . . . . ?
C5 P1 Pt1 C13 -65(3) . . . . ?
C3 P1 Pt1 C13 51(3) . . . . ?
C1 P1 Pt1 C13 175(3) . . . . ?
C5 P1 Pt1 P2 122.5(7) . . . . ?
C3 P1 Pt1 P2 -121.5(7) . . . . ?
C1 P1 Pt1 P2 1.6(8) . . . . ?
C5 P1 Pt1 Cu1 -76.2(7) . . . . ?
C3 P1 Pt1 Cu1 39.8(7) . . . . ?
C1 P1 Pt1 Cu1 162.9(8) . . . . ?
C13 Cu1 Pt1 C38 138.6(12) . . . . ?
Cl1 Cu1 Pt1 C38 -81.8(9) . . . . ?
C14 Cu1 Pt1 C38 145.9(10) . . . . ?
C37 Cu1 Pt1 C38 0.3(10) . . . . ?
C38 Cu1 Pt1 C13 -138.6(12) . . . . ?
Cl1 Cu1 Pt1 C13 139.6(10) . . . . ?
C14 Cu1 Pt1 C13 7.3(11) . . . . ?
C37 Cu1 Pt1 C13 -138.2(10) . . . . ?
C13 Cu1 Pt1 P2 -28.5(9) . . . . ?
C38 Cu1 Pt1 P2 -167.1(8) . . . . ?
Cl1 Cu1 Pt1 P2 111.1(4) . . . . ?
C14 Cu1 Pt1 P2 -21.2(6) . . . . ?
C37 Cu1 Pt1 P2 -166.8(6) . . . . ?
C13 Cu1 Pt1 P1 176.6(9) . . . . ?
C38 Cu1 Pt1 P1 38.0(8) . . . . ?
Cl1 Cu1 Pt1 P1 -43.8(5) . . . . ?
C14 Cu1 Pt1 P1 -176.1(6) . . . . ?
C37 Cu1 Pt1 P1 38.3(6) . . . . ?
O1 C39 N3 C41 -173(2) . . . . ?
O1 C39 N3 C40 0(3) . . . . ?
